data_7213168
loop_
_publ_author_name
'Hunt, James C. A.'
'Lloyd, Cephas'
'Moody, Christopher J.'
'Slawin, Alexandra M. Z.'
'Takle, Andrew K.'

_publ_section_title
;
 Chiral oxime ethers in asymmetric synthesis. Part 4. Asymmetric synthesis
 of N-protected amines and \b-amino acids by the addition of
 organometallic reagents to ROPHy/SOPHy-derived aldoximes
;
_journal_issue 23
_journal_name_full 'Journal of the Chemical Society, Perkin Transactions 1'
_journal_page_first 3443
_journal_paper_doi 10.1039/a907186e
_journal_year 1999
_chemical_compound_source -
_chemical_formula_analytical 'C21 H21 N O '
_chemical_formula_moiety 'C21 H21 N O '
_chemical_formula_structural 'C21 H21 N O '
_chemical_formula_sum 'C21 H21 N O'
_chemical_formula_weight 303.40
_space_group_IT_number 14
_symmetry_cell_setting monoclinic
_symmetry_Int_Tables_number 14
_symmetry_space_group_name_Hall '-P 2ybc'
_symmetry_space_group_name_H-M 'P 1 21/c 1'
_cell_angle_alpha 90
_cell_angle_beta 105.58(1)
_cell_angle_gamma 90
_cell_formula_units_Z 4
_cell_length_a 18.514(2)
_cell_length_b 7.606(2)
_cell_length_c 12.166(1)
_cell_measurement_reflns_used 25
_cell_measurement_temperature 293.2
_cell_measurement_theta_max 37.5
_cell_measurement_theta_min 36.8
_cell_volume 1650.2(5)
_computing_cell_refinement 'MSC/AFC Diffractometer Control'
_computing_data_collection 'MSC/AFC Diffractometer Control'
_computing_data_reduction 'teXsan (MSC, 1992-1997)'
_computing_publication_material 'teXsan (MSC, 1992-1997)'
_computing_structure_refinement 'teXsan (MSC, 1992-1997)'
_computing_structure_solution
;
SHELXS86 (Sheldrick, 1985)
;
_diffrn_ambient_temperature 293.2
_diffrn_measurement_device_type 'Rigaku AFC7S'
_diffrn_measurement_method \w
_diffrn_orient_matrix_UB_11 0.04798
_diffrn_orient_matrix_UB_12 -0.06737
_diffrn_orient_matrix_UB_13 0.02554
_diffrn_orient_matrix_UB_21 -0.02874
_diffrn_orient_matrix_UB_22 -0.10784
_diffrn_orient_matrix_UB_23 0.00913
_diffrn_orient_matrix_UB_31 -0.00398
_diffrn_orient_matrix_UB_32 -0.03344
_diffrn_orient_matrix_UB_33 -0.08091
_diffrn_radiation_detector 'scintillation counter'
_diffrn_radiation_monochromator graphite
_diffrn_radiation_source 'X-ray tube'
_diffrn_radiation_type 'Cu K\a'
_diffrn_radiation_wavelength 1.5418
_diffrn_reflns_av_R_equivalents 0.05893
_diffrn_reflns_av_sigmaI/netI 0.030
_diffrn_reflns_limit_h_max 20
_diffrn_reflns_limit_h_min 0
_diffrn_reflns_limit_k_max 8
_diffrn_reflns_limit_k_min 0
_diffrn_reflns_limit_l_max 13
_diffrn_reflns_limit_l_min -13
_diffrn_reflns_number 2767
_diffrn_reflns_reduction_process 'Lp corrections applied'
_diffrn_reflns_theta_max 60.04
_diffrn_reflns_theta_min 3.77
_diffrn_standards_decay_% -0.38
_diffrn_standards_interval_count 150
_diffrn_standards_number 3
_exptl_absorpt_coefficient_mu 0.577
_exptl_absorpt_correction_T_max 1.000
_exptl_absorpt_correction_T_min 0.682
_exptl_absorpt_correction_type
;
\y scans (North,Phillips & Matthews, 1968)
;
_exptl_crystal_colour clear
_exptl_crystal_density_diffrn 1.221
_exptl_crystal_density_meas ?
_exptl_crystal_description plate
_exptl_crystal_F_000 648.00
_exptl_crystal_size_max 0.30
_exptl_crystal_size_mid 0.30
_exptl_crystal_size_min 0.10
_refine_diff_density_max 0.13
_refine_diff_density_min -0.19
_refine_ls_abs_structure_details -
_refine_ls_abs_structure_Flack -
_refine_ls_extinction_coef 0.0000109(2)
_refine_ls_extinction_expression 'equ(3) Acta Cryst.(1968) A24, p213.'
_refine_ls_extinction_method 'Zachariasen (1967)'
_refine_ls_goodness_of_fit_all 4.502
_refine_ls_goodness_of_fit_ref 4.502
_refine_ls_hydrogen_treatment noref
_refine_ls_matrix_type full
_refine_ls_number_constraints 0
_refine_ls_number_parameters 209
_refine_ls_number_reflns 1942
_refine_ls_number_restraints 0
_refine_ls_R_factor_all 0.0465
_refine_ls_R_factor_gt 0.0465
_refine_ls_shift/esd_max 0.0240
_refine_ls_shift/esd_mean 0.0310
_refine_ls_structure_factor_coef F
_refine_ls_weighting_details 'w = 1/[\s^2^(Fo) + 0.00000|Fo|^2^]'
_refine_ls_weighting_scheme calc
_refine_ls_wR_factor_all 0.0352
_refine_ls_wR_factor_ref 0.0352
_reflns_number_gt 1942
_reflns_number_total 2676
_reflns_threshold_expression I>3.00\s(I)
_cod_data_source_file 907186esup1.cif
_cod_data_source_block cmex2
_cod_depositor_comments
;
The following automatic conversions were performed:

'_exptl_crystal_density_meas' value 'not measured' was changed to '?'
- the value is perceived as not measured.

Automatic conversion script
Id: cif_fix_values 3008 2015-01-20 13:52:24Z robertas 

The following automatic conversions were performed:

'_refine_ls_weighting_scheme' value 'w = 1/[\s^2^(Fo) +
0.00000|Fo|^2^]' was changed to 'calc'. New tag
'_refine_ls_weighting_details' was created. The value of the new tag
was set to 'w = 1/[\s^2^(Fo) + 0.00000|Fo|^2^]'.

Automatic conversion script
Id: cif_fix_values 3143 2015-03-26 13:38:13Z robertas 
;
_cod_original_sg_symbol_H-M 'P 21/c     '
_cod_original_formula_sum 'C21 H21 N O '
_cod_database_code 7213168

loop_
_symmetry_equiv_pos_as_xyz
'   +x,   +y,   +z'
'   -x,1/2+y,1/2-z'
'   -x,   -y,   -z'
'   +x,1/2-y,1/2+z'

loop_
_atom_site_label
_atom_site_fract_x
_atom_site_fract_y
_atom_site_fract_z
_atom_site_U_iso_or_equiv
_atom_site_occupancy
_atom_site_adp_type
_atom_site_calc_flag
O(9) 0.19822(8) 0.2515(2) -0.0108(1) 0.0629(5) 1.000 Uani d
N(9) 0.2497(1) 0.3225(3) -0.0673(2) 0.0599(7) 1.000 Uani d
C(1) 0.4467(1) 0.2428(3) -0.0230(2) 0.0562(8) 1.000 Uani d
C(1A) 0.5095(1) 0.2884(3) -0.0625(2) 0.0515(7) 1.000 Uani d
C(2) 0.3756(1) 0.2943(3) -0.0785(2) 0.0550(8) 1.000 Uani d
C(3) 0.3642(1) 0.3939(3) -0.1803(2) 0.0639(8) 1.000 Uani d
C(4) 0.4234(1) 0.4408(3) -0.2199(2) 0.0624(8) 1.000 Uani d
C(4A) 0.4976(1) 0.3905(3) -0.1630(2) 0.0542(7) 1.000 Uani d
C(5) 0.5603(1) 0.4380(3) -0.2021(2) 0.0631(8) 1.000 Uani d
C(6) 0.6305(1) 0.3868(4) -0.1456(2) 0.0686(9) 1.000 Uani d
C(7) 0.6420(1) 0.2868(4) -0.0464(2) 0.0698(9) 1.000 Uani d
C(8) 0.5832(1) 0.2384(3) -0.0053(2) 0.0621(8) 1.000 Uani d
C(9) 0.3134(1) 0.2498(3) -0.0307(2) 0.0598(8) 1.000 Uani d
C(10) 0.1369(1) 0.3743(3) -0.0203(2) 0.0580(8) 1.000 Uani d
C(11) 0.0697(1) 0.2662(3) -0.0147(2) 0.0624(8) 1.000 Uani d
C(12) 0.0429(1) 0.1363(3) -0.1114(2) 0.0661(8) 1.000 Uani d
C(13) 0.0115(2) 0.2214(4) -0.2263(2) 0.083(1) 1.000 Uani d
C(14) 0.1587(1) 0.5124(3) 0.0726(2) 0.0541(8) 1.000 Uani d
C(15) 0.1831(1) 0.4657(3) 0.1867(2) 0.0621(8) 1.000 Uani d
C(16) 0.2024(1) 0.5912(4) 0.2713(2) 0.0677(9) 1.000 Uani d
C(17) 0.1986(1) 0.7680(4) 0.2424(2) 0.0691(9) 1.000 Uani d
C(18) 0.1748(1) 0.8155(3) 0.1297(2) 0.0707(9) 1.000 Uani d
C(19) 0.1544(1) 0.6900(3) 0.0446(2) 0.0618(8) 1.000 Uani d
H(1) 0.4542 0.1741 0.0443 0.067 1.000 Uiso c
H(3) 0.3149 0.4279 -0.2209 0.077 1.000 Uiso c
H(4) 0.4147 0.5092 -0.2876 0.075 1.000 Uiso c
H(5) 0.5531 0.5070 -0.2693 0.076 1.000 Uiso c
H(6) 0.6719 0.4190 -0.1735 0.082 1.000 Uiso c
H(7) 0.6914 0.2520 -0.0068 0.084 1.000 Uiso c
H(8) 0.5921 0.1703 0.0625 0.074 1.000 Uiso c
H(9) 0.3208 0.1652 0.0286 0.072 1.000 Uiso c
H(10) 0.1265 0.4307 -0.0926 0.070 1.000 Uiso c
H(11a) 0.0296 0.3446 -0.0153 0.075 1.000 Uiso c
H(11b) 0.0824 0.2024 0.0550 0.075 1.000 Uiso c
H(12a) 0.0048 0.0654 -0.0950 0.079 1.000 Uiso c
H(12b) 0.0841 0.0644 -0.1153 0.079 1.000 Uiso c
H(13c) -0.0028 0.1329 -0.2832 0.099 1.000 Uiso c
H(13a) 0.0486 0.2947 -0.2434 0.099 1.000 Uiso c
H(13b) -0.0311 0.2902 -0.2248 0.099 1.000 Uiso c
H(15) 0.1866 0.3448 0.2071 0.075 1.000 Uiso c
H(16) 0.2183 0.5567 0.3491 0.081 1.000 Uiso c
H(17) 0.2123 0.8553 0.3001 0.083 1.000 Uiso c
H(18) 0.1722 0.9366 0.1098 0.085 1.000 Uiso c
H(19) 0.1375 0.7252 -0.0329 0.074 1.000 Uiso c

loop_
_atom_site_aniso_label
_atom_site_aniso_U_11
_atom_site_aniso_U_22
_atom_site_aniso_U_33
_atom_site_aniso_U_12
_atom_site_aniso_U_13
_atom_site_aniso_U_23
O(9) 0.070(1) 0.045(1) 0.083(1) 0.0024(8) 0.0373(9) 0.0026(9)
N(9) 0.070(1) 0.050(1) 0.069(1) -0.002(1) 0.035(1) -0.003(1)
C(1) 0.075(2) 0.042(1) 0.057(1) -0.001(1) 0.026(1) 0.000(1)
C(1A) 0.067(2) 0.040(1) 0.052(1) -0.001(1) 0.024(1) -0.007(1)
C(2) 0.068(2) 0.045(1) 0.058(2) 0.003(1) 0.026(1) -0.004(1)
C(3) 0.073(2) 0.057(2) 0.066(2) 0.012(1) 0.026(1) 0.001(1)
C(4) 0.087(2) 0.050(2) 0.058(2) 0.008(1) 0.032(1) 0.003(1)
C(4A) 0.072(2) 0.040(1) 0.056(1) -0.001(1) 0.027(1) -0.007(1)
C(5) 0.088(2) 0.048(2) 0.063(2) -0.005(1) 0.037(1) -0.005(1)
C(6) 0.077(2) 0.065(2) 0.073(2) -0.012(2) 0.038(2) -0.013(2)
C(7) 0.067(2) 0.069(2) 0.076(2) -0.002(1) 0.024(1) -0.009(2)
C(8) 0.073(2) 0.055(2) 0.062(2) 0.000(1) 0.023(1) -0.001(1)
C(9) 0.070(2) 0.047(2) 0.067(2) 0.001(1) 0.028(1) -0.001(1)
C(10) 0.064(2) 0.048(1) 0.066(2) 0.003(1) 0.026(1) 0.000(1)
C(11) 0.071(2) 0.052(2) 0.069(2) -0.003(1) 0.028(1) -0.002(1)
C(12) 0.078(2) 0.054(2) 0.069(2) -0.005(1) 0.025(1) 0.000(1)
C(13) 0.102(2) 0.068(2) 0.076(2) -0.010(2) 0.021(2) -0.002(2)
C(14) 0.061(2) 0.045(1) 0.062(2) -0.001(1) 0.026(1) -0.002(1)
C(15) 0.078(2) 0.044(1) 0.068(2) -0.003(1) 0.027(1) 0.002(1)
C(16) 0.085(2) 0.062(2) 0.060(2) -0.005(2) 0.026(1) -0.003(1)
C(17) 0.081(2) 0.058(2) 0.076(2) -0.008(2) 0.035(2) -0.016(2)
C(18) 0.089(2) 0.042(2) 0.089(2) -0.001(1) 0.036(2) -0.001(2)
C(19) 0.075(2) 0.048(2) 0.067(2) 0.003(1) 0.027(1) 0.007(1)

loop_
_atom_type_symbol
_atom_type_oxidation_number
_atom_type_number_in_cell
_atom_type_scat_dispersion_real
_atom_type_scat_dispersion_imag
_atom_type_scat_source
C 0 84 0.017 0.009
;International Tables for Crystallography
(1992, Vol. C, Tables 4.2.6.8 and 6.1.1.1)
;
H 0 84 0.000 0.000
;International Tables for Crystallography
(1992, Vol. C, Table 6.1.1.2)
;
N 0 4 0.029 0.018
;International Tables for Crystallography
(1992, Vol. C, Tables 4.2.6.8 and 6.1.1.1)
;
O 0 4 0.047 0.032
;International Tables for Crystallography
(1992, Vol. C, Tables 4.2.6.8 and 6.1.1.1)
;

loop_
_geom_angle_atom_site_label_1
_geom_angle_atom_site_label_2
_geom_angle_atom_site_label_3
_geom_angle
_geom_angle_publ_flag
N(9) O(9) C(10) 109.1(2) yes
O(9) N(9) C(9) 110.2(2) yes
C(1A) C(1) C(2) 122.2(2) yes
C(1A) C(1) H(1) 118.9 no
C(2) C(1) H(1) 118.9 no
C(1) C(1A) C(4A) 118.5(2) yes
C(1) C(1A) C(8) 122.8(2) yes
C(4A) C(1A) C(8) 118.7(2) yes
C(1) C(2) C(3) 118.9(2) yes
C(1) C(2) C(9) 119.6(2) yes
C(3) C(2) C(9) 121.5(2) yes
C(2) C(3) C(4) 120.4(2) yes
C(2) C(3) H(3) 119.8 no
C(4) C(3) H(3) 119.8 no
C(3) C(4) C(4A) 121.7(2) yes
C(3) C(4) H(4) 119.2 no
C(4A) C(4) H(4) 119.2 no
C(1A) C(4A) C(4) 118.4(2) yes
C(1A) C(4A) C(5) 118.7(2) yes
C(4) C(4A) C(5) 122.9(2) yes
C(4A) C(5) C(6) 121.2(2) yes
C(4A) C(5) H(5) 119.4 no
C(6) C(5) H(5) 119.4 no
C(5) C(6) C(7) 120.0(2) yes
C(5) C(6) H(6) 120.0 no
C(7) C(6) H(6) 120.0 no
C(6) C(7) C(8) 120.8(2) yes
C(6) C(7) H(7) 119.6 no
C(8) C(7) H(7) 119.6 no
C(1A) C(8) C(7) 120.6(2) yes
C(1A) C(8) H(8) 119.7 no
C(7) C(8) H(8) 119.7 no
N(9) C(9) C(2) 121.1(2) yes
N(9) C(9) H(9) 119.4 no
C(2) C(9) H(9) 119.5 no
O(9) C(10) C(11) 106.4(2) yes
O(9) C(10) C(14) 109.9(2) yes
O(9) C(10) H(10) 108.9 no
C(11) C(10) C(14) 113.7(2) yes
C(11) C(10) H(10) 108.9 no
C(14) C(10) H(10) 108.9 no
C(10) C(11) C(12) 115.0(2) yes
C(10) C(11) H(11a) 108.1 no
C(10) C(11) H(11b) 108.1 no
C(12) C(11) H(11a) 108.1 no
C(12) C(11) H(11b) 108.1 no
H(11a) C(11) H(11b) 109.4 no
C(11) C(12) C(13) 113.9(2) yes
C(11) C(12) H(12a) 108.3 no
C(11) C(12) H(12b) 108.3 no
C(13) C(12) H(12a) 108.4 no
C(13) C(12) H(12b) 108.4 no
H(12a) C(12) H(12b) 109.5 no
C(12) C(13) H(13c) 109.4 no
C(12) C(13) H(13a) 109.5 no
C(12) C(13) H(13b) 109.5 no
H(13c) C(13) H(13a) 109.5 no
H(13c) C(13) H(13b) 109.5 no
H(13a) C(13) H(13b) 109.5 no
C(10) C(14) C(15) 121.3(2) yes
C(10) C(14) C(19) 120.3(2) yes
C(15) C(14) C(19) 118.4(2) yes
C(14) C(15) C(16) 121.3(2) yes
C(14) C(15) H(15) 119.4 no
C(16) C(15) H(15) 119.3 no
C(15) C(16) C(17) 119.8(2) yes
C(15) C(16) H(16) 120.1 no
C(17) C(16) H(16) 120.1 no
C(16) C(17) C(18) 119.3(2) yes
C(16) C(17) H(17) 120.3 no
C(18) C(17) H(17) 120.3 no
C(17) C(18) C(19) 121.1(2) yes
C(17) C(18) H(18) 119.5 no
C(19) C(18) H(18) 119.5 no
C(14) C(19) C(18) 120.1(2) yes
C(14) C(19) H(19) 120.0 no
C(18) C(19) H(19) 120.0 no

loop_
_geom_bond_atom_site_label_1
_geom_bond_atom_site_label_2
_geom_bond_distance
_geom_bond_publ_flag
O(9) N(9) 1.422(2) yes
O(9) C(10) 1.451(2) yes
N(9) C(9) 1.271(3) yes
C(1) C(1A) 1.415(3) yes
C(1) C(2) 1.365(3) yes
C(1) H(1) 0.95 no
C(1A) C(4A) 1.415(3) yes
C(1A) C(8) 1.409(3) yes
C(2) C(3) 1.418(3) yes
C(2) C(9) 1.461(3) yes
C(3) C(4) 1.359(3) yes
C(3) H(3) 0.95 no
C(4) C(4A) 1.416(3) yes
C(4) H(4) 0.95 no
C(4A) C(5) 1.415(3) yes
C(5) C(6) 1.353(3) yes
C(5) H(5) 0.95 no
C(6) C(7) 1.394(3) yes
C(6) H(6) 0.95 no
C(7) C(8) 1.365(3) yes
C(7) H(7) 0.95 no
C(8) H(8) 0.95 no
C(9) H(9) 0.95 no
C(10) C(11) 1.508(3) yes
C(10) C(14) 1.516(3) yes
C(10) H(10) 0.95 no
C(11) C(12) 1.514(3) yes
C(11) H(11a) 0.95 no
C(11) H(11b) 0.95 no
C(12) C(13) 1.508(3) yes
C(12) H(12a) 0.95 no
C(12) H(12b) 0.95 no
C(13) H(13c) 0.95 no
C(13) H(13a) 0.95 no
C(13) H(13b) 0.95 no
C(14) C(15) 1.386(3) yes
C(14) C(19) 1.390(3) yes
C(15) C(16) 1.378(3) yes
C(15) H(15) 0.95 no
C(16) C(17) 1.387(3) yes
C(16) H(16) 0.95 no
C(17) C(18) 1.370(3) yes
C(17) H(17) 0.95 no
C(18) C(19) 1.385(3) yes
C(18) H(18) 0.95 no
C(19) H(19) 0.95 no

loop_
_geom_contact_atom_site_label_1
_geom_contact_atom_site_label_2
_geom_contact_distance
_geom_contact_site_symmetry_2
_geom_contact_publ_flag
C(1) C(4A) 3.564(3) 3_665 no
C(2) C(7) 3.582(3) 3_665 no
C(3) C(8) 3.562(4) 3_665 no
C(6) C(9) 3.481(3) 3_665 no
